data_4060931
loop_
_publ_author_name
'Viciano, M\'onica'
'Poyatos, Macarena'
'Sana\'u, Mercedes'
'Peris, Eduardo'
'Rossin, Andrea'
'Ujaque, Gregori'
'Lled\'os, Agust\'i'

_publ_section_title
;
 C--H Oxidative Addition of Bisimidazolium Salts to Iridium and
 Rhodium Complexes, and N-Heterocyclic Carbene Generation. A Combined
 Experimental and Theoretical Study
;
_journal_coden_ASTM ORGND7
_journal_issue 5
_journal_name_full Organometallics
_journal_page_first 1120
_journal_page_last 1134
_journal_paper_doi 10.1021/om051004l
_journal_volume 25
_journal_year 2006
_chemical_formula_sum 'C17 H25 Cl F6 Ir N4 P'
_chemical_formula_weight 658.03
_space_group_IT_number 14
_symmetry_cell_setting monoclinic
_symmetry_space_group_name_Hall '-P 2ybc'
_symmetry_space_group_name_H-M 'P 1 21/c 1'
_cell_angle_alpha 90.00
_cell_angle_beta 109.3720(10)
_cell_angle_gamma 90.00
_cell_formula_units_Z 4
_cell_length_a 14.0793(6)
_cell_length_b 11.4229(5)
_cell_length_c 14.1805(6)
_cell_measurement_temperature 273(2)
_cell_volume 2151.48(16)
_diffrn_ambient_temperature 273(2)
_exptl_crystal_density_diffrn 2.032
_cod_duplicate_entry 4074918
_cod_depositor_comments
;
The following automatic conversions were performed:
'_symmetry_cell_setting' value 'Monoclinic' changed to 'monoclinic'
according to '/home/saulius/struct/CIF-dictionaries/cif_core.dic'
dictionary named 'cif_core.dic' version 2.4.1 from 2010-06-29.

Automatic conversion script
Id: cif_fix_enum 1527 2010-12-29 10:47:43Z saulius 
;
_cod_original_sg_symbol_H-M 'P 21/c'
_cod_database_code 4060931

loop_
_symmetry_equiv_pos_as_xyz
'x, y, z'
'-x, y+1/2, -z+1/2'
'-x, -y, -z'
'x, -y-1/2, z-1/2'

loop_
_atom_site_label
_atom_site_type_symbol
_atom_site_fract_x
_atom_site_fract_y
_atom_site_fract_z
_atom_site_U_iso_or_equiv
_atom_site_adp_type
_atom_site_occupancy
_atom_site_symmetry_multiplicity
_atom_site_calc_flag
_atom_site_refinement_flags
_atom_site_disorder_assembly
_atom_site_disorder_group
Ir1 Ir 0.217718(13) 0.884435(16) 0.229867(12) 0.02915(7) Uani 1 1 d . . .
Cl Cl 0.14531(10) 0.69377(12) 0.25844(10) 0.0444(3) Uani 1 1 d . . .
C17 C 0.0870(4) 0.8930(6) 0.0839(4) 0.0491(15) Uani 1 1 d . . .
H17A H 0.0212 0.9058 0.0919 0.059 Uiso 1 1 calc R . .
C10 C 0.1440(5) 0.9944(6) 0.0908(4) 0.0539(16) Uani 1 1 d . . .
H10A H 0.1114 1.0659 0.1031 0.065 Uiso 1 1 calc R . .
C12 C 0.3217(6) 0.9744(7) 0.0807(6) 0.071(2) Uani 1 1 d . . .
H12A H 0.3509 0.9550 0.0296 0.086 Uiso 1 1 calc R . .
H12B H 0.3598 1.0393 0.1193 0.086 Uiso 1 1 calc R . .
C15 C 0.1937(5) 0.7456(7) 0.0296(5) 0.0595(17) Uani 1 1 d . . .
H15A H 0.2143 0.7780 -0.0239 0.071 Uiso 1 1 calc R . .
H15B H 0.1895 0.6613 0.0207 0.071 Uiso 1 1 calc R . .
C11 C 0.2127(6) 1.0132(7) 0.0302(5) 0.072(2) Uani 1 1 d . . .
H11A H 0.2124 1.0958 0.0143 0.087 Uiso 1 1 calc R . .
H11B H 0.1854 0.9710 -0.0324 0.087 Uiso 1 1 calc R . .
C16 C 0.0904(5) 0.7907(6) 0.0177(4) 0.0555(16) Uani 1 1 d . . .
H16A H 0.0511 0.7271 0.0314 0.067 Uiso 1 1 calc R . .
H16B H 0.0583 0.8138 -0.0514 0.067 Uiso 1 1 calc R . .
C6 C 0.3299(3) 0.8590(4) 0.3646(3) 0.0298(9) Uani 1 1 d . . .
N1 N 0.3499(3) 0.9419(4) 0.4370(3) 0.0344(9) Uani 1 1 d . . .
N2 N 0.3939(3) 0.7705(4) 0.4058(3) 0.0363(9) Uani 1 1 d . . .
N4 N 0.0472(3) 0.9570(4) 0.3169(3) 0.0403(10) Uani 1 1 d . . .
N3 N 0.1905(3) 1.0327(4) 0.3920(3) 0.0384(10) Uani 1 1 d . . .
C2 C 0.1419(4) 0.9617(4) 0.3143(4) 0.0332(10) Uani 1 1 d . . .
C9 C 0.4053(5) 0.6607(5) 0.3586(5) 0.0491(14) Uani 1 1 d . . .
H9A H 0.3582 0.6584 0.2917 0.074 Uiso 1 1 calc R . .
H9B H 0.3924 0.5964 0.3963 0.074 Uiso 1 1 calc R . .
H9C H 0.4726 0.6549 0.3566 0.074 Uiso 1 1 calc R . .
C1 C -0.0402(4) 0.8894(6) 0.2510(5) 0.0570(17) Uani 1 1 d . . .
H1A H -0.0201 0.8470 0.2023 0.085 Uiso 1 1 calc R . .
H1B H -0.0938 0.9423 0.2176 0.085 Uiso 1 1 calc R . .
H1C H -0.0630 0.8353 0.2907 0.085 Uiso 1 1 calc R . .
C5 C 0.2992(4) 1.0533(5) 0.4240(4) 0.0404(12) Uani 1 1 d . . .
H5A H 0.3158 1.0991 0.3740 0.048 Uiso 1 1 calc R . .
H5B H 0.3207 1.0965 0.4864 0.048 Uiso 1 1 calc R . .
C7 C 0.4243(4) 0.9045(5) 0.5230(4) 0.0420(13) Uani 1 1 d . . .
H7A H 0.4501 0.9455 0.5828 0.050 Uiso 1 1 calc R . .
C8 C 0.4517(4) 0.7980(6) 0.5029(4) 0.0461(13) Uani 1 1 d . . .
H8A H 0.5008 0.7508 0.5463 0.055 Uiso 1 1 calc R . .
C4 C 0.1276(5) 1.0713(6) 0.4417(4) 0.0511(15) Uani 1 1 d . . .
H4A H 0.1443 1.1195 0.4977 0.061 Uiso 1 1 calc R . .
C13 C 0.3318(5) 0.8715(6) 0.1480(5) 0.0504(15) Uani 1 1 d . . .
H13A H 0.4008 0.8588 0.1928 0.060 Uiso 1 1 calc R . .
C3 C 0.0378(5) 1.0254(6) 0.3930(4) 0.0538(16) Uani 1 1 d . . .
H3A H -0.0210 1.0376 0.4078 0.065 Uiso 1 1 calc R . .
C14 C 0.2755(4) 0.7716(5) 0.1275(4) 0.0441(13) Uani 1 1 d . . .
H14A H 0.3123 0.7018 0.1605 0.053 Uiso 1 1 calc R . .
P1 P 0.33997(12) 0.33113(14) 0.22636(12) 0.0484(4) Uani 1 1 d . . .
F3 F 0.4090(8) 0.3931(6) 0.3160(7) 0.210(6) Uani 1 1 d . . .
F2 F 0.2772(10) 0.2694(6) 0.1351(8) 0.255(8) Uani 1 1 d . . .
F1 F 0.2714(8) 0.2959(14) 0.2772(11) 0.307(11) Uani 1 1 d . . .
F5 F 0.4043(4) 0.2161(4) 0.2694(3) 0.0788(13) Uani 1 1 d . . .
F4 F 0.2781(4) 0.4437(4) 0.1814(4) 0.1033(18) Uani 1 1 d . . .
F6 F 0.4067(9) 0.3542(12) 0.1666(10) 0.256(8) Uani 1 1 d . . .
H1 H 0.271(6) 1.014(8) 0.250(6) 0.09(3) Uiso 1 1 d . . .

loop_
_atom_site_aniso_label
_atom_site_aniso_U_11
_atom_site_aniso_U_22
_atom_site_aniso_U_33
_atom_site_aniso_U_23
_atom_site_aniso_U_13
_atom_site_aniso_U_12
Ir1 0.02825(9) 0.03508(11) 0.02272(9) -0.00255(7) 0.00657(6) 0.00251(8)
Cl 0.0447(7) 0.0423(7) 0.0438(7) -0.0051(5) 0.0115(6) -0.0080(5)
C17 0.038(3) 0.073(4) 0.027(2) 0.000(2) -0.001(2) 0.010(3)
C10 0.064(4) 0.053(4) 0.030(3) 0.003(2) -0.004(3) 0.015(3)
C12 0.090(6) 0.079(5) 0.060(4) 0.001(4) 0.045(4) -0.010(4)
C15 0.063(4) 0.068(4) 0.045(3) -0.024(3) 0.015(3) 0.002(3)
C11 0.110(6) 0.065(5) 0.034(3) 0.009(3) 0.013(4) -0.024(4)
C16 0.056(4) 0.066(4) 0.036(3) -0.008(3) 0.005(3) -0.005(3)
C6 0.024(2) 0.038(3) 0.027(2) 0.0033(18) 0.0088(17) -0.0024(17)
N1 0.031(2) 0.042(2) 0.0284(19) -0.0019(17) 0.0065(16) -0.0039(17)
N2 0.031(2) 0.041(2) 0.035(2) 0.0012(18) 0.0090(17) 0.0026(17)
N4 0.026(2) 0.056(3) 0.036(2) -0.001(2) 0.0066(17) 0.0106(19)
N3 0.044(2) 0.041(2) 0.030(2) -0.0034(18) 0.0115(18) 0.0063(19)
C2 0.035(2) 0.034(2) 0.029(2) 0.0009(19) 0.0084(19) 0.0068(19)
C9 0.051(3) 0.043(3) 0.052(3) 0.005(3) 0.015(3) 0.017(3)
C1 0.031(3) 0.082(5) 0.056(4) -0.006(3) 0.011(3) 0.003(3)
C5 0.048(3) 0.035(3) 0.035(3) -0.006(2) 0.009(2) -0.003(2)
C7 0.037(3) 0.057(4) 0.026(2) 0.005(2) 0.0014(19) -0.014(2)
C8 0.038(3) 0.058(4) 0.035(3) 0.011(2) 0.001(2) -0.002(2)
C4 0.060(4) 0.055(3) 0.039(3) -0.006(3) 0.017(3) 0.022(3)
C13 0.047(3) 0.068(4) 0.046(3) -0.003(3) 0.028(3) -0.003(3)
C3 0.048(3) 0.075(4) 0.042(3) 0.005(3) 0.019(3) 0.030(3)
C14 0.050(3) 0.051(3) 0.035(3) -0.007(2) 0.018(2) 0.013(3)
P1 0.0469(8) 0.0455(9) 0.0450(8) 0.0098(7) 0.0047(6) 0.0045(7)
F3 0.237(10) 0.093(5) 0.176(8) -0.061(5) -0.099(7) 0.074(5)
F2 0.312(13) 0.087(5) 0.184(8) -0.039(5) -0.162(9) 0.043(6)
F1 0.170(9) 0.413(18) 0.426(19) 0.349(17) 0.218(12) 0.196(11)
F5 0.097(3) 0.064(3) 0.065(3) 0.016(2) 0.013(2) 0.030(2)
F4 0.113(4) 0.068(3) 0.101(4) 0.016(3) -0.001(3) 0.047(3)
F6 0.241(11) 0.339(14) 0.262(13) 0.249(12) 0.185(11) 0.174(11)

loop_
_geom_bond_atom_site_label_1
_geom_bond_atom_site_label_2
_geom_bond_distance
_geom_bond_site_symmetry_2
_geom_bond_publ_flag
Ir1 H1 1.64(9) . ?
Ir1 C2 2.048(5) . ?
Ir1 C6 2.056(5) . ?
Ir1 C17 2.270(5) . ?
Ir1 C10 2.277(6) . ?
Ir1 C13 2.277(6) . ?
Ir1 C14 2.283(5) . ?
Ir1 Cl 2.4942(14) . ?
C17 C10 1.394(9) . ?
C17 C16 1.510(9) . ?
C10 C11 1.507(10) . ?
C12 C13 1.491(10) . ?
C12 C11 1.528(12) . ?
C15 C16 1.500(9) . ?
C15 C14 1.510(8) . ?
C6 N2 1.351(6) . ?
C6 N1 1.356(6) . ?
N1 C7 1.386(6) . ?
N1 C5 1.441(7) . ?
N2 C8 1.383(7) . ?
N2 C9 1.456(7) . ?
N4 C2 1.348(6) . ?
N4 C3 1.374(7) . ?
N4 C1 1.490(8) . ?
N3 C2 1.357(6) . ?
N3 C4 1.375(7) . ?
N3 C5 1.464(7) . ?
C7 C8 1.336(9) . ?
C4 C3 1.331(9) . ?
C13 C14 1.366(9) . ?
P1 F1 1.440(7) . ?
P1 F6 1.483(8) . ?
P1 F2 1.482(6) . ?
P1 F3 1.497(7) . ?
P1 F4 1.566(4) . ?
P1 F5 1.598(4) . ?
